data_4518207
loop_
_publ_author_name
'D\;abrowa, Kajetan'
'Niedba\/la, Patryk'
'Pawlak, Marcin'
'Lindner, Marcin'
'Ignacak, Wiktor'
'Jurczak, Janusz'

_publ_section_title
;
 Tuning Anion-Binding Properties of 22-Membered Unclosed Cryptands by
 Structural Modification of the Lariat Arm.
;
_journal_issue 45
_journal_name_full 'ACS omega'
_journal_page_first 29601
_journal_page_last 29608
_journal_paper_doi 10.1021/acsomega.0c04660
_journal_volume 5
_journal_year 2020
_chemical_formula_sum 'C268 H330 N54 O69.6'
_chemical_formula_weight 5421.46
_space_group_IT_number 29
_space_group_name_Hall 'P 2c -2ac'
_space_group_name_H-M_alt 'P c a 21'
_symmetry_cell_setting orthorhombic
_symmetry_space_group_name_H-M 'P c a 21'
_atom_sites_solution_hydrogens geom
_atom_sites_solution_primary direct
_atom_sites_solution_secondary difmap
_audit_creation_method SHELXL-97
_cell_angle_alpha 90.00
_cell_angle_beta 90.00
_cell_angle_gamma 90.00
_cell_formula_units_Z 1
_cell_length_a 13.5574(3)
_cell_length_b 17.7049(3)
_cell_length_c 29.5129(5)
_cell_measurement_reflns_used 111011
_cell_measurement_temperature 100(2)
_cell_measurement_theta_max 27.50
_cell_measurement_theta_min 2.68
_cell_volume 7084.1(2)
_computing_cell_refinement
;
CrysAlis RED, Oxford Diffraction Ltd.,
Version 1.171.28cycle4 beta (release 11-11-2005 CrysAlis171 .NET)
(compiled Nov 11 2005,15:50:43)
;
_computing_data_collection
;
CrysAlis CCD, Oxford Diffraction Ltd.,
Version 1.171.28cycle4 beta (release 11-11-2005 CrysAlis171 .NET)
(compiled Nov 11 2005,15:50:43)
;
_computing_data_reduction
;
CrysAlis RED, Oxford Diffraction Ltd.,
Version 1.171.28cycle4 beta (release 11-11-2005 CrysAlis171 .NET)
(compiled Nov 11 2005,15:50:43)
;
_computing_molecular_graphics Diamond
_computing_publication_material SHELXTL-97
_computing_structure_refinement 'SHELXL-97 (Sheldrick, 1997)'
_computing_structure_solution 'SHELXS-97 (Sheldrick, 1990)'
_diffrn_ambient_temperature 100(2)
_diffrn_detector_area_resol_mean 8.6479
_diffrn_measured_fraction_theta_full 0.999
_diffrn_measured_fraction_theta_max 0.999
_diffrn_measurement_device_type 'KM4 CCD'
_diffrn_measurement_method 'omega scan'
_diffrn_radiation_monochromator graphite
_diffrn_radiation_source 'fine-focus sealed tube'
_diffrn_radiation_type MoK\a
_diffrn_radiation_wavelength 0.71073
_diffrn_reflns_av_R_equivalents 0.0392
_diffrn_reflns_av_sigmaI/netI 0.0301
_diffrn_reflns_limit_h_max 17
_diffrn_reflns_limit_h_min -17
_diffrn_reflns_limit_k_max 22
_diffrn_reflns_limit_k_min -23
_diffrn_reflns_limit_l_max 38
_diffrn_reflns_limit_l_min -38
_diffrn_reflns_number 111011
_diffrn_reflns_theta_full 27.50
_diffrn_reflns_theta_max 27.50
_diffrn_reflns_theta_min 2.68
_diffrn_standards_number '1 frame'
_exptl_absorpt_coefficient_mu 0.093
_exptl_absorpt_correction_T_max 0.98
_exptl_absorpt_correction_T_min 0.95
_exptl_absorpt_correction_type multi-scan
_exptl_absorpt_process_details
;
CrysAlis RED, Oxford Diffraction Ltd.,
Version 1.171.28cycle4 beta (release 11-11-2005 CrysAlis171 .NET)
(compiled Nov 11 2005,15:50:43)
Empirical absorption correction using spherical harmonics,
 implemented in SCALE3 ABSPACK scaling algorithm.
;
_exptl_crystal_colour colourless
_exptl_crystal_density_diffrn 1.271
_exptl_crystal_density_method 'not measured'
_exptl_crystal_description prismatic
_exptl_crystal_F_000 2872.8
_exptl_crystal_size_max 0.45
_exptl_crystal_size_mid 0.30
_exptl_crystal_size_min 0.20
_refine_diff_density_max 0.547
_refine_diff_density_min -0.265
_refine_diff_density_rms 0.045
_refine_ls_abs_structure_details 'Flack H D (1983), Acta Cryst. A39, 876-881'
_refine_ls_extinction_method none
_refine_ls_goodness_of_fit_ref 0.989
_refine_ls_hydrogen_treatment mixed
_refine_ls_matrix_type full
_refine_ls_number_parameters 983
_refine_ls_number_reflns 8280
_refine_ls_number_restraints 218
_refine_ls_restrained_S_all 1.004
_refine_ls_R_factor_all 0.0553
_refine_ls_R_factor_gt 0.0404
_refine_ls_shift/su_max 0.001
_refine_ls_shift/su_mean 0.000
_refine_ls_structure_factor_coef Fsqd
_refine_ls_weighting_details 'calc w=1/[\s^2^(Fo^2^)+(0.0782P)^2^+0.0000P] where P=(Fo^2^+2Fc^2^)/3'
_refine_ls_weighting_scheme calc
_refine_ls_wR_factor_gt 0.1055
_refine_ls_wR_factor_ref 0.1110
_reflns_number_gt 6474
_reflns_number_total 8280
_reflns_threshold_expression >2sigma(I)
_cod_data_source_file UC_3.CIF
_cod_data_source_block uc_3
_cod_depositor_comments
;
The following automatic conversions were performed:

data item '_symmetry_cell_setting' value 'Orthorhombic' was changed
to 'orthorhombic' in accordance with the
/home/data/users/saulius/crontab/automatic-downloads/rss-feeds/ACS/lib/dictionaries/cif_core.dic
dictionary named 'cif_core.dic' version 2.4.2 last updated on
2011-04-26.

Automatic conversion script
Id: cif_fix_values 7556 2019-12-06 15:28:31Z antanas 

 Adding full bibliography for 4518204--4518207.cif.
;
_cod_original_sg_symbol_H-M Pca21
_cod_original_formula_sum 'C268 H330 N54 O69.60'
_cod_database_code 4518207

loop_
_symmetry_equiv_pos_as_xyz
'x, y, z'
'-x, -y, z+1/2'
'x+1/2, -y, z'
'-x+1/2, y, z+1/2'

loop_
_atom_site_label
_atom_site_type_symbol
_atom_site_fract_x
_atom_site_fract_y
_atom_site_fract_z
_atom_site_U_iso_or_equiv
_atom_site_adp_type
_atom_site_occupancy
_atom_site_symmetry_multiplicity
_atom_site_calc_flag
_atom_site_refinement_flags
_atom_site_disorder_assembly
_atom_site_disorder_group
C1A C 0.4440(2) 0.38898(18) 0.58405(12) 0.0339(7) Uani 1 1 d . . .
H1A H 0.4822 0.3756 0.6098 0.041 Uiso 1 1 calc R . .
C2A C 0.3575(2) 0.43035(16) 0.59053(11) 0.0304(7) Uani 1 1 d . . .
H2A H 0.3378 0.4462 0.6199 0.037 Uiso 1 1 calc R . .
C3A C 0.4761(2) 0.36684(17) 0.54205(12) 0.0339(7) Uani 1 1 d . . .
H3A H 0.5353 0.3386 0.5388 0.041 Uiso 1 1 calc R . .
C4A C 0.3009(2) 0.44764(15) 0.55262(10) 0.0257(6) Uani 1 1 d . . .
C5A C 0.4200(2) 0.38674(16) 0.50427(11) 0.0269(7) Uani 1 1 d . . .
O6A O 0.21241(15) 0.48538(11) 0.55315(7) 0.0282(5) Uani 1 1 d . . .
O7A O 0.44448(15) 0.37215(11) 0.46011(8) 0.0312(5) Uani 1 1 d . . .
C8A C 0.1857(2) 0.52424(17) 0.59340(11) 0.0325(7) Uani 1 1 d . . .
H8A1 H 0.1478 0.5699 0.5850 0.039 Uiso 1 1 calc R . .
H8A2 H 0.2466 0.5412 0.6088 0.039 Uiso 1 1 calc R . .
C9A C 0.5273(2) 0.32488(17) 0.45120(13) 0.0362(8) Uani 1 1 d . . .
H9A1 H 0.5816 0.3393 0.4719 0.043 Uiso 1 1 calc R . .
H9A2 H 0.5500 0.3341 0.4198 0.043 Uiso 1 1 calc R . .
C10A C 0.1252(2) 0.47842(17) 0.62647(10) 0.0285(6) Uani 1 1 d . . .
C11A C 0.5067(2) 0.24168(17) 0.45680(10) 0.0285(6) Uani 1 1 d . . .
O12A O 0.09476(19) 0.50871(13) 0.66103(8) 0.0409(6) Uani 1 1 d . . .
O13A O 0.57689(15) 0.19755(13) 0.45616(9) 0.0406(6) Uani 1 1 d . . .
N14A N 0.10715(19) 0.40673(14) 0.61511(9) 0.0283(5) Uani 1 1 d . . .
N15A N 0.41290(18) 0.22105(14) 0.46151(9) 0.0256(5) Uani 1 1 d . . .
C16A C 0.0593(2) 0.35518(17) 0.64672(11) 0.0313(7) Uani 1 1 d . . .
H16A H 0.0378 0.3094 0.6302 0.038 Uiso 1 1 calc R . .
H16B H -0.0002 0.3798 0.6593 0.038 Uiso 1 1 calc R . .
C17A C 0.3853(2) 0.14255(16) 0.46674(10) 0.0242(6) Uani 1 1 d . . .
H17A H 0.4455 0.1122 0.4723 0.029 Uiso 1 1 calc R . .
H17B H 0.3552 0.1245 0.4382 0.029 Uiso 1 1 calc R . .
C18A C 0.1265(2) 0.33208(18) 0.68528(11) 0.0334(7) Uani 1 1 d . . .
H18A H 0.1433 0.3772 0.7035 0.040 Uiso 1 1 calc R . .
H18B H 0.0913 0.2960 0.7052 0.040 Uiso 1 1 calc R . .
C19A C 0.3131(2) 0.12972(17) 0.50544(10) 0.0242(6) Uani 1 1 d . . .
H19A H 0.2484 0.1515 0.4969 0.029 Uiso 1 1 calc R . .
H19B H 0.3039 0.0747 0.5096 0.029 Uiso 1 1 calc R . .
N20A N 0.21717(19) 0.29704(15) 0.66874(9) 0.0295(6) Uani 1 1 d . A .
N21A N 0.34449(18) 0.16277(13) 0.54841(8) 0.0233(5) Uani 1 1 d . . .
C22A C 0.2989(3) 0.2947(2) 0.69339(11) 0.0380(8) Uani 1 1 d D . .
C23A C 0.4253(2) 0.14070(15) 0.57034(10) 0.0232(6) Uani 1 1 d . . .
O24A O 0.3126(11) 0.3375(6) 0.7273(3) 0.053(3) Uani 0.50 1 d PD A 1
O24C O 0.2983(13) 0.3083(6) 0.7346(3) 0.053(3) Uani 0.50 1 d PD A 2
O25A O 0.48352(15) 0.09224(11) 0.55662(7) 0.0291(5) Uani 1 1 d . . .
C26A C 0.3840(2) 0.25183(17) 0.67312(10) 0.0299(7) Uani 1 1 d . A .
C27A C 0.4431(2) 0.17810(15) 0.61566(9) 0.0238(6) Uani 1 1 d . A .
C28A C 0.4698(2) 0.24220(19) 0.69824(11) 0.0372(8) Uani 1 1 d . . .
H28A H 0.4772 0.2657 0.7270 0.045 Uiso 1 1 calc R A .
C29A C 0.5306(2) 0.16499(17) 0.63844(10) 0.0269(6) Uani 1 1 d . . .
H29A H 0.5805 0.1341 0.6255 0.032 Uiso 1 1 calc R A .
C30A C 0.5438(2) 0.19785(19) 0.68060(11) 0.0371(7) Uani 1 1 d . A .
H30A H 0.6031 0.1899 0.6971 0.044 Uiso 1 1 calc R . .
C31A C 0.3314(2) 0.42532(15) 0.50962(9) 0.0220(6) Uani 1 1 d . . .
N32A N 0.27168(17) 0.44214(13) 0.47143(8) 0.0217(5) Uani 1 1 d . B .
C33A C 0.2239(2) 0.38827(15) 0.44903(9) 0.0213(6) Uani 1 1 d . . .
O34A O 0.22920(14) 0.31959(10) 0.45981(7) 0.0257(4) Uani 1 1 d . B .
C35A C 0.1613(2) 0.41435(15) 0.41025(10) 0.0271(6) Uani 0.50 1 d PD B 3
C36A C 0.0989(9) 0.4762(6) 0.4123(4) 0.028(3) Uani 0.50 1 d PDU B 3
H36A H 0.0914 0.5037 0.4398 0.034 Uiso 0.50 1 calc PR B 3
C37A C 0.1723(11) 0.3738(7) 0.3703(3) 0.035(3) Uani 0.50 1 d PDU B 3
H37A H 0.2144 0.3309 0.3692 0.041 Uiso 0.50 1 calc PR B 3
C38A C 0.0472(9) 0.4972(7) 0.3735(4) 0.042(4) Uani 0.50 1 d PD B 3
H38A H 0.0044 0.5396 0.3748 0.050 Uiso 0.50 1 calc PR B 3
C39A C 0.1205(10) 0.3970(6) 0.3318(3) 0.046(3) Uani 0.50 1 d PD B 3
H39A H 0.1292 0.3704 0.3041 0.055 Uiso 0.50 1 calc PR B 3
C40A C 0.0569(7) 0.4579(6) 0.3333(3) 0.035(3) Uani 0.50 1 d PD B 3
C41A C -0.0020(5) 0.4851(3) 0.2914(2) 0.0321(14) Uiso 0.50 1 d PD B 3
C42A C -0.0821(7) 0.5442(5) 0.3037(4) 0.072(3) Uiso 0.50 1 d PD B 3
H42A H -0.0508 0.5885 0.3175 0.108 Uiso 0.50 1 calc PR B 3
H42B H -0.1290 0.5220 0.3251 0.108 Uiso 0.50 1 calc PR B 3
H42C H -0.1171 0.5595 0.2761 0.108 Uiso 0.50 1 calc PR B 3
C43A C 0.0675(7) 0.5202(5) 0.2579(3) 0.073(3) Uiso 0.50 1 d PD B 3
H43A H 0.1009 0.5633 0.2720 0.110 Uiso 0.50 1 calc PR B 3
H43B H 0.0304 0.5374 0.2314 0.110 Uiso 0.50 1 calc PR B 3
H43C H 0.1167 0.4827 0.2485 0.110 Uiso 0.50 1 calc PR B 3
C44A C -0.0472(7) 0.4173(5) 0.2679(4) 0.059(3) Uiso 0.50 1 d PD B 3
H44A H -0.0950 0.3931 0.2882 0.088 Uiso 0.50 1 calc PR B 3
H44B H 0.0049 0.3811 0.2602 0.088 Uiso 0.50 1 calc PR B 3
H44C H -0.0806 0.4338 0.2402 0.088 Uiso 0.50 1 calc PR B 3
C35C C 0.1613(2) 0.41435(15) 0.41025(10) 0.0271(6) Uani 0.50 1 d PD B 4
C36C C 0.1001(9) 0.4770(6) 0.4182(4) 0.028(3) Uani 0.50 1 d PDU B 4
H36C H 0.1029 0.5028 0.4464 0.034 Uiso 0.50 1 calc PR B 4
C37C C 0.1546(11) 0.3780(7) 0.3685(4) 0.040(3) Uani 0.50 1 d PDU B 4
H37C H 0.1948 0.3353 0.3624 0.048 Uiso 0.50 1 calc PR B 4
C38C C 0.0349(8) 0.5011(6) 0.3844(4) 0.028(2) Uani 0.50 1 d PD B 4
H38C H -0.0056 0.5439 0.3901 0.033 Uiso 0.50 1 calc PR B 4
C39C C 0.0894(10) 0.4041(8) 0.3357(4) 0.054(4) Uani 0.50 1 d PD B 4
H39C H 0.0871 0.3792 0.3072 0.065 Uiso 0.50 1 calc PR B 4
C40C C 0.0274(7) 0.4653(7) 0.3432(3) 0.036(3) Uani 0.50 1 d PD B 4
C41C C -0.0432(5) 0.4947(4) 0.3060(2) 0.0396(16) Uiso 0.50 1 d PD B 4
C42C C -0.1424(6) 0.5245(5) 0.3261(3) 0.068(2) Uiso 0.50 1 d PD B 4
H42G H -0.1286 0.5620 0.3497 0.102 Uiso 0.50 1 calc PR B 4
H42H H -0.1794 0.4823 0.3393 0.102 Uiso 0.50 1 calc PR B 4
H42I H -0.1816 0.5480 0.3020 0.102 Uiso 0.50 1 calc PR B 4
C43C C 0.0075(6) 0.5616(4) 0.2843(3) 0.062(2) Uiso 0.50 1 d PD B 4
H43G H 0.0227 0.5993 0.3076 0.092 Uiso 0.50 1 calc PR B 4
H43H H -0.0361 0.5839 0.2615 0.092 Uiso 0.50 1 calc PR B 4
H43I H 0.0688 0.5448 0.2699 0.092 Uiso 0.50 1 calc PR B 4
C44C C -0.0723(6) 0.4342(4) 0.2737(3) 0.0382(19) Uiso 0.50 1 d PD B 4
H44G H -0.1102 0.3954 0.2897 0.057 Uiso 0.50 1 calc PR B 4
H44H H -0.0130 0.4114 0.2605 0.057 Uiso 0.50 1 calc PR B 4
H44I H -0.1129 0.4559 0.2495 0.057 Uiso 0.50 1 calc PR B 4
N45A N 0.37035(17) 0.22104(13) 0.63213(8) 0.0231(5) Uani 1 1 d . . .
C1B C 0.6823(2) 0.10939(16) 0.91524(10) 0.0267(6) Uani 1 1 d . . .
H1B H 0.7218 0.1218 0.8897 0.032 Uiso 1 1 calc R . .
C2B C 0.5994(2) 0.06512(16) 0.90889(10) 0.0248(6) Uani 1 1 d . . .
H2B H 0.5825 0.0467 0.8797 0.030 Uiso 1 1 calc R . .
C3B C 0.7100(2) 0.13646(16) 0.95766(10) 0.0254(6) Uani 1 1 d . . .
H3B H 0.7668 0.1674 0.9610 0.030 Uiso 1 1 calc R . .
C4B C 0.5417(2) 0.04836(14) 0.94637(9) 0.0202(5) Uani 1 1 d . . .
C5B C 0.6530(2) 0.11733(15) 0.99484(9) 0.0207(6) Uani 1 1 d . . .
O6B O 0.45548(14) 0.00733(10) 0.94531(6) 0.0240(4) Uani 1 1 d . . .
O7B O 0.67387(14) 0.13641(11) 1.03898(7) 0.0250(4) Uani 1 1 d . . .
C8B C 0.4282(2) -0.02993(17) 0.90444(10) 0.0272(6) Uani 1 1 d . . .
H8B1 H 0.3923 -0.0769 0.9122 0.033 Uiso 1 1 calc R . .
H8B2 H 0.4889 -0.0446 0.8880 0.033 Uiso 1 1 calc R . .
C9B C 0.7573(2) 0.18341(15) 1.04788(11) 0.0285(6) Uani 1 1 d . . .
H9B1 H 0.8102 0.1709 1.0260 0.034 Uiso 1 1 calc R . .
H9B2 H 0.7823 0.1722 1.0787 0.034 Uiso 1 1 calc R . .
C10B C 0.3642(2) 0.01726(16) 0.87313(10) 0.0245(6) Uani 1 1 d . . .
C11B C 0.7351(2) 0.26651(16) 1.04467(11) 0.0275(6) Uani 1 1 d . . .
O12B O 0.33011(16) -0.01253(12) 0.83880(7) 0.0304(5) Uani 1 1 d . . .
O13B O 0.80273(16) 0.31148(12) 1.04941(10) 0.0463(6) Uani 1 1 d . . .
N14B N 0.34806(18) 0.08909(14) 0.88524(8) 0.0258(5) Uani 1 1 d . . .
N15B N 0.64045(18) 0.28625(13) 1.03809(9) 0.0243(5) Uani 1 1 d . . .
C16B C 0.2948(2) 0.14213(17) 0.85652(11) 0.0275(6) Uani 1 1 d . . .
H16C H 0.2736 0.1859 0.8750 0.033 Uiso 1 1 calc R . .
H16D H 0.2348 0.1172 0.8446 0.033 Uiso 1 1 calc R . .
C17B C 0.6125(2) 0.36501(16) 1.03204(10) 0.0260(6) Uani 1 1 d . . .
H17C H 0.6727 0.3955 1.0269 0.031 Uiso 1 1 calc R . .
H17D H 0.5808 0.3835 1.0601 0.031 Uiso 1 1 calc R . .
C18B C 0.3564(2) 0.17004(18) 0.81726(10) 0.0308(7) Uani 1 1 d . . .
H18C H 0.3715 0.1270 0.7970 0.037 Uiso 1 1 calc R . .
H18D H 0.3177 0.2073 0.7997 0.037 Uiso 1 1 calc R . .
C19B C 0.5421(2) 0.37617(16) 0.99243(10) 0.0267(6) Uani 1 1 d . . .
H19C H 0.4769 0.3552 1.0008 0.032 Uiso 1 1 calc R . .
H19D H 0.5337 0.4310 0.9872 0.032 Uiso 1 1 calc R . .
N20B N 0.44838(19) 0.20483(15) 0.83175(9) 0.0289(6) Uani 1 1 d . . .
N21B N 0.57446(18) 0.34096(13) 0.95038(8) 0.0244(5) Uani 1 1 d . . .
C22B C 0.5358(2) 0.18871(16) 0.81385(10) 0.0271(6) Uani 1 1 d . . .
C23B C 0.6564(2) 0.36110(15) 0.92822(10) 0.0254(6) Uani 1 1 d . . .
O24B O 0.54950(17) 0.14180(13) 0.78368(7) 0.0356(5) Uani 1 1 d . . .
O25B O 0.71518(15) 0.40962(11) 0.94170(8) 0.0325(5) Uani 1 1 d . . .
C26B C 0.6198(2) 0.23592(16) 0.83154(10) 0.0260(6) Uani 1 1 d . . .
C27B C 0.6755(2) 0.31936(15) 0.88484(10) 0.0247(6) Uani 1 1 d . . .
C28B C 0.7093(2) 0.23754(18) 0.80871(10) 0.0327(7) Uani 1 1 d . . .
H28B H 0.7199 0.2066 0.7829 0.039 Uiso 1 1 calc R . .
C29B C 0.7657(2) 0.32748(17) 0.86315(11) 0.0316(7) Uani 1 1 d . . .
H29B H 0.8144 0.3611 0.8746 0.038 Uiso 1 1 calc R . .
C30B C 0.7829(2) 0.28527(19) 0.82435(11) 0.0353(7) Uani 1 1 d . . .
H30B H 0.8440 0.2890 0.8088 0.042 Uiso 1 1 calc R . .
C31B C 0.56703(19) 0.07495(14) 0.98929(9) 0.0189(5) Uani 1 1 d . . .
N32B N 0.50581(16) 0.05752(13) 1.02690(7) 0.0191(5) Uani 1 1 d . . .
C33B C 0.45360(19) 0.11019(15) 1.04849(9) 0.0192(5) Uani 1 1 d . . .
O34B O 0.46078(14) 0.17930(10) 1.03936(6) 0.0228(4) Uani 1 1 d . . .
C35B C 0.38334(19) 0.08148(15) 1.08352(9) 0.0198(5) Uani 1 1 d . . .
C36B C 0.3280(2) 0.01680(15) 1.07517(9) 0.0215(6) Uani 1 1 d . . .
H36B H 0.3360 -0.0100 1.0475 0.026 Uiso 1 1 calc R . .
C37B C 0.3705(2) 0.11981(15) 1.12396(10) 0.0235(6) Uani 1 1 d . . .
H37B H 0.4063 0.1650 1.1295 0.028 Uiso 1 1 calc R . .
C38B C 0.2616(2) -0.00833(15) 1.10707(10) 0.0219(6) Uani 1 1 d . . .
H38B H 0.2227 -0.0516 1.1005 0.026 Uiso 1 1 calc R . .
C39B C 0.3056(2) 0.09265(16) 1.15641(9) 0.0245(6) Uani 1 1 d . . .
H39B H 0.2992 0.1187 1.1844 0.029 Uiso 1 1 calc R . .
C40B C 0.2495(2) 0.02770(15) 1.14871(9) 0.0216(6) Uani 1 1 d . . .
C41B C 0.1812(2) -0.00693(15) 1.18460(10) 0.0249(6) Uani 1 1 d . . .
C42B C 0.0825(2) -0.03147(19) 1.16330(11) 0.0324(7) Uani 1 1 d . . .
H42D H 0.0952 -0.0670 1.1385 0.049 Uiso 1 1 calc R . .
H42E H 0.0480 0.0130 1.1515 0.049 Uiso 1 1 calc R . .
H42F H 0.0416 -0.0560 1.1864 0.049 Uiso 1 1 calc R . .
C43B C 0.2336(2) -0.07726(17) 1.20378(11) 0.0330(7) Uani 1 1 d . . .
H43D H 0.2476 -0.1127 1.1791 0.050 Uiso 1 1 calc R . .
H43E H 0.1909 -0.1017 1.2262 0.050 Uiso 1 1 calc R . .
H43F H 0.2956 -0.0621 1.2182 0.050 Uiso 1 1 calc R . .
C44B C 0.1593(2) 0.04758(19) 1.22318(10) 0.0338(7) Uani 1 1 d . . .
H44D H 0.1157 0.0231 1.2452 0.051 Uiso 1 1 calc R . .
H44E H 0.1271 0.0928 1.2111 0.051 Uiso 1 1 calc R . .
H44F H 0.2212 0.0619 1.2381 0.051 Uiso 1 1 calc R . .
N45B N 0.60257(17) 0.27536(12) 0.86912(8) 0.0232(5) Uani 1 1 d . . .
O1SA O 0.36497(19) 0.00340(14) 0.30273(8) 0.0384(5) Uani 1 1 d . . .
O1SB O 0.31562(16) 0.28514(12) 1.05598(8) 0.0268(4) Uani 1 1 d . . .
O1SC O 0.41870(16) 0.21541(12) 0.94424(7) 0.0268(4) Uani 1 1 d . . .
O1SD O 0.8747(5) 0.5068(4) 0.6893(3) 0.0575(18) Uiso 0.40 1 d P . .
N1SA N 0.8831(4) 0.2604(3) 0.7073(2) 0.0742(14) Uiso 0.75 1 d P . .
C1SA C 0.7380(5) 0.3442(3) 0.6864(2) 0.0677(16) Uiso 0.75 1 d PD . .
H1SA H 0.7536(16) 0.3992(6) 0.6902(14) 0.102 Uiso 0.75 1 d PD . .
H1SB H 0.713(2) 0.3385(18) 0.6546(6) 0.102 Uiso 0.75 1 d PD . .
H1SC H 0.6786(13) 0.3349(18) 0.7064(11) 0.102 Uiso 0.75 1 d PD . .
C2SA C 0.8172(4) 0.2964(3) 0.69659(17) 0.0441(11) Uiso 0.75 1 d PD . .
N1SB N 1.0605(4) 0.2495(3) 0.84659(18) 0.0626(13) Uiso 0.75 1 d P . .
C1SB C 0.9896(4) 0.1449(3) 0.79368(18) 0.0476(12) Uiso 0.75 1 d PD . .
H1SD H 1.0386(13) 0.1054(11) 0.7904(11) 0.071 Uiso 0.75 1 d PD . .
H1SE H 0.9299(14) 0.1258(15) 0.8075(8) 0.071 Uiso 0.75 1 d PD . .
H1SF H 0.975(3) 0.1680(11) 0.7643(5) 0.071 Uiso 0.75 1 d PD . .
C2SB C 1.0315(4) 0.2059(3) 0.82379(18) 0.0459(12) Uiso 0.75 1 d PD . .
H1OA H 0.299(4) -0.003(2) 0.3097(16) 0.069 Uiso 1 1 d . . .
H2OA H 0.388(3) -0.039(3) 0.2967(17) 0.069 Uiso 1 1 d . . .
H1OB H 0.293(3) 0.300(3) 1.0290(17) 0.069 Uiso 1 1 d . . .
H2OB H 0.373(4) 0.253(2) 1.0524(16) 0.069 Uiso 1 1 d . . .
H1OC H 0.372(4) 0.253(3) 0.9467(16) 0.069 Uiso 1 1 d . . .
H2OC H 0.443(3) 0.204(3) 0.9726(18) 0.069 Uiso 1 1 d . . .
H14B H 0.385(3) 0.110(2) 0.9068(16) 0.055 Uiso 1 1 d . . .
H15B H 0.595(3) 0.254(2) 1.0324(15) 0.055 Uiso 1 1 d . . .
H20B H 0.444(3) 0.236(2) 0.8554(15) 0.055 Uiso 1 1 d . . .
H21B H 0.540(3) 0.305(2) 0.9377(15) 0.055 Uiso 1 1 d . . .
H32B H 0.503(3) 0.008(2) 1.0350(14) 0.055 Uiso 1 1 d . . .
H14A H 0.141(3) 0.389(2) 0.5875(15) 0.055 Uiso 1 1 d . . .
H15A H 0.376(3) 0.260(2) 0.4635(15) 0.055 Uiso 1 1 d . . .
H20A H 0.224(3) 0.273(2) 0.6440(15) 0.055 Uiso 1 1 d . . .
H21A H 0.309(3) 0.200(2) 0.5648(14) 0.055 Uiso 1 1 d . . .
H32A H 0.273(3) 0.489(2) 0.4613(15) 0.055 Uiso 1 1 d . . .

loop_
_atom_site_aniso_label
_atom_site_aniso_U_11
_atom_site_aniso_U_22
_atom_site_aniso_U_33
_atom_site_aniso_U_23
_atom_site_aniso_U_13
_atom_site_aniso_U_12
C1A 0.0247(16) 0.0310(16) 0.046(2) 0.0095(15) -0.0123(14) -0.0053(13)
C2A 0.0330(17) 0.0276(15) 0.0307(16) 0.0047(13) -0.0021(13) -0.0059(13)
C3A 0.0196(15) 0.0283(15) 0.054(2) 0.0078(15) -0.0057(14) 0.0006(12)
C4A 0.0238(14) 0.0198(13) 0.0335(16) 0.0034(12) 0.0001(12) -0.0011(11)
C5A 0.0253(15) 0.0209(14) 0.0346(16) 0.0039(13) 0.0021(13) -0.0030(12)
O6A 0.0297(11) 0.0305(10) 0.0244(10) 0.0011(9) 0.0023(9) 0.0088(8)
O7A 0.0262(11) 0.0260(10) 0.0413(13) 0.0051(10) 0.0088(9) 0.0046(8)
C8A 0.0409(18) 0.0246(15) 0.0320(16) -0.0001(13) 0.0042(14) 0.0036(13)
C9A 0.0229(16) 0.0306(16) 0.055(2) 0.0034(15) 0.0145(15) 0.0042(13)
C10A 0.0311(16) 0.0296(16) 0.0249(15) -0.0021(13) 0.0010(13) 0.0053(13)
C11A 0.0258(16) 0.0298(15) 0.0299(16) -0.0021(13) 0.0021(13) 0.0035(12)
O12A 0.0582(15) 0.0347(12) 0.0299(12) -0.0044(10) 0.0121(11) 0.0020(11)
O13A 0.0237(11) 0.0330(12) 0.0649(16) -0.0082(12) 0.0002(11) 0.0072(9)
N14A 0.0287(14) 0.0290(13) 0.0272(13) -0.0002(11) 0.0028(11) 0.0025(11)
N15A 0.0238(13) 0.0228(12) 0.0301(13) 0.0005(11) 0.0008(10) 0.0063(10)
C16A 0.0288(16) 0.0295(16) 0.0355(17) 0.0016(13) 0.0073(13) 0.0048(13)
C17A 0.0254(15) 0.0229(14) 0.0244(14) -0.0026(11) -0.0002(12) 0.0023(11)
C18A 0.0345(17) 0.0347(17) 0.0310(16) 0.0036(14) 0.0107(14) 0.0095(14)
C19A 0.0231(15) 0.0242(14) 0.0254(15) -0.0033(12) -0.0020(12) 0.0015(12)
N20A 0.0320(15) 0.0310(14) 0.0254(14) -0.0017(11) 0.0043(11) 0.0080(11)
N21A 0.0225(12) 0.0241(12) 0.0234(12) -0.0035(10) 0.0005(10) 0.0022(10)
C22A 0.045(2) 0.047(2) 0.0221(16) -0.0029(14) 0.0005(14) 0.0147(15)
C23A 0.0253(15) 0.0202(13) 0.0240(14) 0.0032(11) -0.0004(12) -0.0001(11)
O24A 0.045(4) 0.080(7) 0.035(5) -0.029(5) -0.010(4) 0.027(6)
O24C 0.073(7) 0.067(6) 0.019(3) -0.001(4) -0.006(3) 0.037(6)
O25A 0.0296(11) 0.0246(10) 0.0332(11) -0.0054(9) -0.0033(9) 0.0065(9)
C26A 0.0362(18) 0.0290(15) 0.0247(15) -0.0004(12) -0.0021(12) 0.0073(13)
C27A 0.0274(15) 0.0213(14) 0.0228(14) 0.0040(12) 0.0015(12) -0.0013(11)
C28A 0.0403(18) 0.0461(19) 0.0254(15) -0.0096(14) -0.0064(14) 0.0112(15)
C29A 0.0228(15) 0.0329(16) 0.0250(15) 0.0017(12) 0.0009(12) 0.0032(12)
C30A 0.0327(17) 0.0479(19) 0.0306(16) -0.0030(15) -0.0099(14) 0.0103(15)
C31A 0.0216(14) 0.0174(13) 0.0269(15) 0.0049(11) -0.0018(11) -0.0037(11)
N32A 0.0240(13) 0.0172(11) 0.0240(12) 0.0025(9) 0.0010(10) 0.0010(9)
C33A 0.0210(14) 0.0203(13) 0.0227(14) 0.0029(11) 0.0061(11) 0.0025(10)
O34A 0.0251(11) 0.0199(9) 0.0323(11) 0.0033(9) -0.0003(9) -0.0006(8)
C35A 0.0328(16) 0.0201(13) 0.0285(15) 0.0047(12) -0.0042(13) -0.0047(12)
C36A 0.037(5) 0.018(4) 0.030(5) 0.005(4) -0.004(4) -0.007(4)
C37A 0.061(6) 0.020(4) 0.023(4) 0.007(3) -0.018(4) 0.001(4)
C38A 0.070(9) 0.020(5) 0.035(6) 0.005(4) -0.020(6) 0.007(5)
C39A 0.091(9) 0.014(4) 0.032(5) 0.011(4) -0.018(5) -0.001(4)
C40A 0.060(7) 0.016(5) 0.029(4) 0.002(4) -0.015(5) -0.007(5)
C35C 0.0328(16) 0.0201(13) 0.0285(15) 0.0047(12) -0.0042(13) -0.0047(12)
C36C 0.026(5) 0.028(5) 0.031(5) 0.006(4) -0.014(4) 0.002(4)
C37C 0.060(6) 0.020(4) 0.040(5) -0.005(4) -0.008(4) 0.004(4)
C38C 0.024(4) 0.023(5) 0.035(5) 0.005(3) -0.010(4) -0.011(3)
C39C 0.086(10) 0.041(7) 0.034(6) -0.014(5) -0.029(6) -0.002(6)
C40C 0.042(6) 0.022(4) 0.042(6) -0.002(4) -0.008(5) 0.001(4)
N45A 0.0277(13) 0.0194(11) 0.0223(12) 0.0013(9) 0.0008(10) 0.0025(10)
C1B 0.0249(15) 0.0305(15) 0.0248(15) 0.0084(12) 0.0059(12) 0.0035(12)
C2B 0.0255(15) 0.0293(14) 0.0196(14) 0.0024(12) 0.0046(12) 0.0046(12)
C3B 0.0182(14) 0.0264(14) 0.0317(16) 0.0049(12) 0.0004(12) -0.0010(11)
C4B 0.0196(13) 0.0196(12) 0.0215(13) 0.0016(11) -0.0004(11) 0.0031(11)
C5B 0.0196(14) 0.0189(13) 0.0236(14) 0.0024(11) -0.0026(11) 0.0008(11)
O6B 0.0241(10) 0.0271(10) 0.0209(10) -0.0002(8) -0.0019(8) -0.0046(8)
O7B 0.0244(10) 0.0252(10) 0.0254(10) 0.0006(8) -0.0066(8) -0.0051(8)
C8B 0.0288(15) 0.0260(15) 0.0267(15) -0.0034(12) -0.0045(12) -0.0031(12)
C9B 0.0234(15) 0.0278(14) 0.0344(16) -0.0003(13) -0.0084(13) -0.0037(12)
C10B 0.0238(14) 0.0270(14) 0.0226(14) 0.0017(12) 0.0018(11) -0.0056(12)
C11B 0.0239(15) 0.0255(14) 0.0331(16) -0.0026(12) -0.0013(13) -0.0036(12)
O12B 0.0361(12) 0.0291(11) 0.0259(11) -0.0025(9) -0.0076(9) -0.0049(9)
O13B 0.0265(12) 0.0283(11) 0.0840(19) -0.0119(13) -0.0057(12) -0.0073(9)
N14B 0.0264(13) 0.0281(13) 0.0228(12) -0.0005(10) -0.0050(10) -0.0015(10)
N15B 0.0219(12) 0.0217(12) 0.0294(13) 0.0002(10) -0.0022(10) -0.0039(9)
C16B 0.0271(15) 0.0260(15) 0.0293(15) -0.0010(12) -0.0054(12) -0.0006(12)
C17B 0.0283(15) 0.0226(14) 0.0272(15) -0.0039(12) 0.0011(12) -0.0027(12)
C18B 0.0374(17) 0.0303(16) 0.0246(15) 0.0009(13) -0.0087(13) -0.0048(14)
C19B 0.0261(16) 0.0244(14) 0.0295(15) -0.0029(12) 0.0010(13) 0.0023(12)
N20B 0.0320(14) 0.0286(13) 0.0260(13) -0.0049(11) -0.0014(11) -0.0037(11)
N21B 0.0277(13) 0.0202(12) 0.0254(13) -0.0022(10) -0.0010(10) -0.0034(10)
C22B 0.0376(17) 0.0239(14) 0.0197(14) 0.0036(12) -0.0024(12) 0.0045(13)
C23B 0.0277(15) 0.0187(13) 0.0297(15) 0.0036(12) -0.0024(12) 0.0014(11)
O24B 0.0412(13) 0.0387(12) 0.0269(11) -0.0092(10) -0.0063(9) 0.0081(10)
O25B 0.0342(12) 0.0222(10) 0.0409(13) -0.0051(9) 0.0033(10) -0.0086(9)
C26B 0.0334(16) 0.0220(14) 0.0226(14) 0.0037(11) -0.0028(12) 0.0050(12)
C27B 0.0276(15) 0.0199(13) 0.0266(15) 0.0036(12) -0.0028(12) 0.0009(11)
C28B 0.0408(18) 0.0353(17) 0.0219(15) -0.0017(13) 0.0023(13) 0.0047(13)
C29B 0.0300(17) 0.0335(16) 0.0313(16) 0.0021(14) 0.0011(13) -0.0052(13)
C30B 0.0268(16) 0.0468(19) 0.0323(17) 0.0038(15) 0.0049(13) -0.0002(14)
C31B 0.0209(14) 0.0167(12) 0.0192(13) 0.0045(11) 0.0013(10) 0.0036(10)
N32B 0.0190(12) 0.0201(11) 0.0183(11) 0.0021(9) -0.0002(9) -0.0014(9)
C33B 0.0181(13) 0.0221(13) 0.0173(13) 0.0009(11) -0.0043(10) -0.0002(10)
O34B 0.0242(10) 0.0179(9) 0.0261(10) 0.0013(8) 0.0026(8) 0.0003(8)
C35B 0.0185(13) 0.0204(13) 0.0206(13) 0.0028(11) -0.0008(11) 0.0035(10)
C36B 0.0226(14) 0.0225(13) 0.0194(13) -0.0010(11) -0.0014(11) 0.0021(11)
C37B 0.0241(14) 0.0198(13) 0.0265(15) -0.0007(11) -0.0013(12) -0.0003(11)
C38B 0.0213(13) 0.0195(13) 0.0250(14) 0.0009(11) 0.0012(11) -0.0021(11)
C39B 0.0285(15) 0.0257(14) 0.0195(14) -0.0041(11) 0.0011(11) 0.0040(12)
C40B 0.0222(13) 0.0221(13) 0.0206(13) 0.0010(11) 0.0016(11) 0.0027(11)
C41B 0.0258(14) 0.0259(14) 0.0229(14) 0.0021(12) 0.0058(11) 0.0023(11)
C42B 0.0261(15) 0.0386(17) 0.0323(16) 0.0039(14) 0.0084(13) -0.0027(13)
C43B 0.0376(17) 0.0323(15) 0.0292(16) 0.0094(13) 0.0047(13) 0.0026(13)
C44B 0.0352(17) 0.0399(18) 0.0262(16) 0.0026(13) 0.0089(13) -0.0002(14)
N45B 0.0280(13) 0.0193(11) 0.0222(12) 0.0039(9) 0.0009(10) -0.0009(10)
O1SA 0.0401(14) 0.0369(13) 0.0382(13) -0.0007(11) 0.0035(11) 0.0044(11)
O1SB 0.0271(11) 0.0251(10) 0.0281(11) 0.0003(9) 0.0022(9) 0.0031(9)
O1SC 0.0285(11) 0.0275(11) 0.0243(11) -0.0008(9) -0.0009(9) 0.0044(9)

loop_
_atom_type_symbol
_atom_type_description
_atom_type_scat_dispersion_real
_atom_type_scat_dispersion_imag
_atom_type_scat_source
C C 0.0033 0.0000 'International Tables Vol C Tables 4.2.6.8 and 6.1.1.4'
H H 0.0000 0.0000 'International Tables Vol C Tables 4.2.6.8 and 6.1.1.4'
N N 0.0061 0.0000 'International Tables Vol C Tables 4.2.6.8 and 6.1.1.4'
O O 0.0106 0.0000 'International Tables Vol C Tables 4.2.6.8 and 6.1.1.4'

loop_
_geom_angle_atom_site_label_1
_geom_angle_atom_site_label_2
_geom_angle_atom_site_label_3
_geom_angle
_geom_angle_site_symmetry_1
_geom_angle_site_symmetry_3
_geom_angle_publ_flag
C3A C1A C2A 122.7(3) . . ?
C3A C1A H1A 118.6 . . ?
C2A C1A H1A 118.6 . . ?
C4A C2A C1A 117.9(3) . . ?
C4A C2A H2A 121.0 . . ?
C1A C2A H2A 121.0 . . ?
C1A C3A C5A 118.5(3) . . ?
C1A C3A H3A 120.7 . . ?
C5A C3A H3A 120.7 . . ?
O6A C4A C2A 125.4(3) . . ?
O6A C4A C31A 114.1(2) . . ?
C2A C4A C31A 120.5(3) . . ?
O7A C5A C31A 114.2(3) . . ?
O7A C5A C3A 125.5(3) . . ?
C31A C5A C3A 120.3(3) . . ?
C4A O6A C8A 117.9(2) . . ?
C5A O7A C9A 118.5(3) . . ?
O6A C8A C10A 114.8(2) . . ?
O6A C8A H8A1 108.6 . . ?
C10A C8A H8A1 108.6 . . ?
O6A C8A H8A2 108.6 . . ?
C10A C8A H8A2 108.6 . . ?
H8A1 C8A H8A2 107.6 . . ?
O7A C9A C11A 114.1(2) . . ?
O7A C9A H9A1 108.7 . . ?
C11A C9A H9A1 108.7 . . ?
O7A C9A H9A2 108.7 . . ?
C11A C9A H9A2 108.7 . . ?
H9A1 C9A H9A2 107.6 . . ?
O12A C10A N14A 124.3(3) . . ?
O12A C10A C8A 119.1(3) . . ?
N14A C10A C8A 116.6(3) . . ?
O13A C11A N15A 124.5(3) . . ?
O13A C11A C9A 118.4(3) . . ?
N15A C11A C9A 117.1(3) . . ?
C10A N14A C16A 121.1(3) . . ?
C10A N14A H14A 115(2) . . ?
C16A N14A H14A 123(2) . . ?
C11A N15A C17A 121.4(2) . . ?
C11A N15A H15A 110(3) . . ?
C17A N15A H15A 128(3) . . ?
N14A C16A C18A 112.5(3) . . ?
N14A C16A H16A 109.1 . . ?
C18A C16A H16A 109.1 . . ?
N14A C16A H16B 109.1 . . ?
C18A C16A H16B 109.1 . . ?
H16A C16A H16B 107.8 . . ?
N15A C17A C19A 112.9(2) . . ?
N15A C17A H17A 109.0 . . ?
C19A C17A H17A 109.0 . . ?
N15A C17A H17B 109.0 . . ?
C19A C17A H17B 109.0 . . ?
H17A C17A H17B 107.8 . . ?
N20A C18A C16A 111.7(3) . . ?
N20A C18A H18A 109.3 . . ?
C16A C18A H18A 109.3 . . ?
N20A C18A H18B 109.3 . . ?
C16A C18A H18B 109.3 . . ?
H18A C18A H18B 107.9 . . ?
N21A C19A C17A 113.9(2) . . ?
N21A C19A H19A 108.8 . . ?
C17A C19A H19A 108.8 . . ?
N21A C19A H19B 108.8 . . ?
C17A C19A H19B 108.8 . . ?
H19A C19A H19B 107.7 . . ?
C22A N20A C18A 122.2(3) . . ?
C22A N20A H20A 112(3) . . ?
C18A N20A H20A 126(3) . . ?
C23A N21A C19A 123.0(2) . . ?
C23A N21A H21A 112(2) . . ?
C19A N21A H21A 125(2) . . ?
O24C C22A O24A 27.3(7) . . ?
O24C C22A N20A 121.8(9) . . ?
O24A C22A N20A 122.5(7) . . ?
O24C C22A C26A 119.5(8) . . ?
O24A C22A C26A 120.1(7) . . ?
N20A C22A C26A 116.0(3) . . ?
O25A C23A N21A 124.8(3) . . ?
O25A C23A C27A 119.5(2) . . ?
N21A C23A C27A 115.6(2) . . ?
N45A C26A C28A 123.2(3) . . ?
N45A C26A C22A 117.3(3) . . ?
C28A C26A C22A 119.4(3) . . ?
N45A C27A C29A 123.5(3) . . ?
N45A C27A C23A 117.0(2) . . ?
C29A C27A C23A 119.6(3) . . ?
C30A C28A C26A 118.6(3) . . ?
C30A C28A H28A 120.7 . . ?
C26A C28A H28A 120.7 . . ?
C27A C29A C30A 118.5(3) . . ?
C27A C29A H29A 120.8 . . ?
C30A C29A H29A 120.8 . . ?
C28A C30A C29A 119.0(3) . . ?
C28A C30A H30A 120.5 . . ?
C29A C30A H30A 120.5 . . ?
C5A C31A C4A 120.0(3) . . ?
C5A C31A N32A 120.4(3) . . ?
C4A C31A N32A 119.6(2) . . ?
C33A N32A C31A 121.5(2) . . ?
C33A N32A H32A 121(3) . . ?
C31A N32A H32A 117(3) . . ?
O34A C33A N32A 122.6(3) . . ?
O34A C33A C35A 121.6(2) . . ?
N32A C33A C35A 115.8(2) . . ?
C36A C35A C37A 120.8(6) . . ?
C36A C35A C33A 123.8(5) . . ?
C37A C35A C33A 115.4(5) . . ?
C35A C36A C38A 118.8(8) . . ?
C35A C36A H36A 120.6 . . ?
C38A C36A H36A 120.6 . . ?
C35A C37A C39A 119.0(8) . . ?
C35A C37A H37A 120.5 . . ?
C39A C37A H37A 120.5 . . ?
C40A C38A C36A 121.6(8) . . ?
C40A C38A H38A 119.2 . . ?
C36A C38A H38A 119.2 . . ?
C40A C39A C37A 121.1(8) . . ?
C40A C39A H39A 119.5 . . ?
C37A C39A H39A 119.5 . . ?
C39A C40A C38A 118.7(7) . . ?
C39A C40A C41A 122.6(8) . . ?
C38A C40A C41A 118.7(8) . . ?
C43A C41A C44A 106.2(6) . . ?
C43A C41A C40A 109.4(6) . . ?
C44A C41A C40A 109.2(7) . . ?
C43A C41A C42A 108.3(6) . . ?
C44A C41A C42A 110.9(6) . . ?
C40A C41A C42A 112.7(7) . . ?
C41A C42A H42A 109.5 . . ?
C41A C42A H42B 109.5 . . ?
H42A C42A H42B 109.5 . . ?
C41A C42A H42C 109.5 . . ?
H42A C42A H42C 109.5 . . ?
H42B C42A H42C 109.5 . . ?
C41A C43A H43A 109.5 . . ?
C41A C43A H43B 109.5 . . ?
H43A C43A H43B 109.5 . . ?
C41A C43A H43C 109.5 . . ?
H43A C43A H43C 109.5 . . ?
H43B C43A H43C 109.5 . . ?
C41A C44A H44A 109.5 . . ?
C41A C44A H44B 109.5 . . ?
H44A C44A H44B 109.5 . . ?
C41A C44A H44C 109.5 . . ?
H44A C44A H44C 109.5 . . ?
H44B C44A H44C 109.5 . . ?
C38C C36C H36C 120.2 . . ?
C39C C37C H37C 119.9 . . ?
C40C C38C C36C 122.4(8) . . ?
C40C C38C H38C 118.8 . . ?
C36C C38C H38C 118.8 . . ?
C40C C39C C37C 122.2(8) . . ?
C40C C39C H39C 118.9 . . ?
C37C C39C H39C 118.9 . . ?
C38C C40C C39C 117.2(7) . . ?
C38C C40C C41C 121.1(8) . . ?
C39C C40C C41C 121.6(8) . . ?
C44C C41C C43C 114.4(6) . . ?
C44C C41C C40C 112.1(6) . . ?
C43C C41C C40C 106.4(6) . . ?
C44C C41C C42C 105.0(6) . . ?
C43C C41C C42C 106.8(6) . . ?
C40C C41C C42C 112.2(6) . . ?
C41C C42C H42G 109.5 . . ?
C41C C42C H42H 109.5 . . ?
H42G C42C H42H 109.5 . . ?
C41C C42C H42I 109.5 . . ?
H42G C42C H42I 109.5 . . ?
H42H C42C H42I 109.5 . . ?
C41C C43C H43G 109.5 . . ?
C41C C43C H43H 109.5 . . ?
H43G C43C H43H 109.5 . . ?
C41C C43C H43I 109.5 . . ?
H43G C43C H43I 109.5 . . ?
H43H C43C H43I 109.5 . . ?
C41C C44C H44G 109.5 . . ?
C41C C44C H44H 109.5 . . ?
H44G C44C H44H 109.5 . . ?
C41C C44C H44I 109.5 . . ?
H44G C44C H44I 109.5 . . ?
H44H C44C H44I 109.5 . . ?
C27A N45A C26A 117.3(2) . . ?
C2B C1B C3B 122.4(3) . . ?
C2B C1B H1B 118.8 . . ?
C3B C1B H1B 118.8 . . ?
C1B C2B C4B 118.2(3) . . ?
C1B C2B H2B 120.9 . . ?
C4B C2B H2B 120.9 . . ?
C5B C3B C1B 118.5(3) . . ?
C5B C3B H3B 120.7 . . ?
C1B C3B H3B 120.7 . . ?
O6B C4B C2B 125.0(2) . . ?
O6B C4B C31B 114.1(2) . . ?
C2B C4B C31B 120.8(2) . . ?
O7B C5B C3B 125.2(2) . . ?
O7B C5B C31B 114.5(2) . . ?
C3B C5B C31B 120.3(3) . . ?
C4B O6B C8B 119.0(2) . . ?
C5B O7B C9B 118.7(2) . . ?
O6B C8B C10B 114.1(2) . . ?
O6B C8B H8B1 108.7 . . ?
C10B C8B H8B1 108.7 . . ?
O6B C8B H8B2 108.7 . . ?
C10B C8B H8B2 108.7 . . ?
H8B1 C8B H8B2 107.6 . . ?
O7B C9B C11B 113.6(2) . . ?
O7B C9B H9B1 108.9 . . ?
C11B C9B H9B1 108.9 . . ?
O7B C9B H9B2 108.9 . . ?
C11B C9B H9B2 108.9 . . ?
H9B1 C9B H9B2 107.7 . . ?
O12B C10B N14B 124.4(3) . . ?
O12B C10B C8B 118.6(3) . . ?
N14B C10B C8B 117.0(3) . . ?
O13B C11B N15B 124.3(3) . . ?
O13B C11B C9B 118.7(3) . . ?
N15B C11B C9B 117.0(2) . . ?
C10B N14B C16B 122.5(3) . . ?
C10B N14B H14B 120(3) . . ?
C16B N14B H14B 115(3) . . ?
C11B N15B C17B 121.0(2) . . ?
C11B N15B H15B 123(3) . . ?
C17B N15B H15B 115(3) . . ?
N14B C16B C18B 112.5(3) . . ?
N14B C16B H16C 109.1 . . ?
C18B C16B H16C 109.1 . . ?
N14B C16B H16D 109.1 . . ?
C18B C16B H16D 109.1 . . ?
H16C C16B H16D 107.8 . . ?
N15B C17B C19B 112.4(2) . . ?
N15B C17B H17C 109.1 . . ?
C19B C17B H17C 109.1 . . ?
N15B C17B H17D 109.1 . . ?
C19B C17B H17D 109.1 . . ?
H17C C17B H17D 107.9 . . ?
N20B C18B C16B 112.8(2) . . ?
N20B C18B H18C 109.0 . . ?
C16B C18B H18C 109.0 . . ?
N20B C18B H18D 109.0 . . ?
C16B C18B H18D 109.0 . . ?
H18C C18B H18D 107.8 . . ?
N21B C19B C17B 114.2(2) . . ?
N21B C19B H19C 108.7 . . ?
C17B C19B H19C 108.7 . . ?
N21B C19B H19D 108.7 . . ?
C17B C19B H19D 108.7 . . ?
H19C C19B H19D 107.6 . . ?
C22B N20B C18B 123.8(3) . . ?
C22B N20B H20B 120(3) . . ?
C18B N20B H20B 116(3) . . ?
C23B N21B C19B 123.6(2) . . ?
C23B N21B H21B 115(3) . . ?
C19B N21B H21B 121(3) . . ?
O24B C22B N20B 124.5(3) . . ?
O24B C22B C26B 120.7(3) . . ?
N20B C22B C26B 114.7(3) . . ?
O25B C23B N21B 124.2(3) . . ?
O25B C23B C27B 120.3(3) . . ?
N21B C23B C27B 115.4(2) . . ?
N45B C26B C28B 123.2(3) . . ?
N45B C26B C22B 116.5(3) . . ?
C28B C26B C22B 120.3(3) . . ?
N45B C27B C29B 123.4(3) . . ?
N45B C27B C23B 117.0(3) . . ?
C29B C27B C23B 119.7(3) . . ?
C30B C28B C26B 118.7(3) . . ?
C30B C28B H28B 120.7 . . ?
C26B C28B H28B 120.7 . . ?
C30B C29B C27B 118.3(3) . . ?
C30B C29B H29B 120.9 . . ?
C27B C29B H29B 120.9 . . ?
C28B C30B C29B 118.8(3) . . ?
C28B C30B H30B 120.6 . . ?
C29B C30B H30B 120.6 . . ?
C4B C31B C5B 119.6(2) . . ?
C4B C31B N32B 119.5(2) . . ?
C5B C31B N32B 120.9(2) . . ?
C33B N32B C31B 122.1(2) . . ?
C33B N32B H32B 122(3) . . ?
C31B N32B H32B 116(3) . . ?
O34B C33B N32B 122.5(2) . . ?
O34B C33B C35B 121.9(2) . . ?
N32B C33B C35B 115.5(2) . . ?
C37B C35B C36B 119.2(2) . . ?
C37B C35B C33B 120.7(2) . . ?
C36B C35B C33B 120.1(2) . . ?
C38B C36B C35B 119.9(3) . . ?
C38B C36B H36B 120.1 . . ?
C35B C36B H36B 120.1 . . ?
C35B C37B C39B 120.4(3) . . ?
C35B C37B H37B 119.8 . . ?
C39B C37B H37B 119.8 . . ?
C36B C38B C40B 122.1(3) . . ?
C36B C38B H38B 118.9 . . ?
C40B C38B H38B 118.9 . . ?
C37B C39B C40B 121.2(3) . . ?
C37B C39B H39B 119.4 . . ?
C40B C39B H39B 119.4 . . ?
C38B C40B C39B 117.1(2) . . ?
C38B C40B C41B 119.8(2) . . ?
C39B C40B C41B 123.0(2) . . ?
C44B C41B C40B 112.4(2) . . ?
C44B C41B C42B 108.4(2) . . ?
C40B C41B C42B 110.8(2) . . ?
C44B C41B C43B 109.1(2) . . ?
C40B C41B C43B 107.3(2) . . ?
C42B C41B C43B 108.8(2) . . ?
C41B C42B H42D 109.5 . . ?
C41B C42B H42E 109.5 . . ?
H42D C42B H42E 109.5 . . ?
C41B C42B H42F 109.5 . . ?
H42D C42B H42F 109.5 . . ?
H42E C42B H42F 109.5 . . ?
C41B C43B H43D 109.5 . . ?
C41B C43B H43E 109.5 . . ?
H43D C43B H43E 109.5 . . ?
C41B C43B H43F 109.5 . . ?
H43D C43B H43F 109.5 . . ?
H43E C43B H43F 109.5 . . ?
C41B C44B H44D 109.5 . . ?
C41B C44B H44E 109.5 . . ?
H44D C44B H44E 109.5 . . ?
C41B C44B H44F 109.5 . . ?
H44D C44B H44F 109.5 . . ?
H44E C44B H44F 109.5 . . ?
C26B N45B C27B 117.6(3) . . ?
H1OA O1SA H2OA 107(4) . . ?
H1OB O1SB H2OB 110(4) . . ?
H1OC O1SC H2OC 109(4) . . ?
C2SA C1SA H1SA 113.6(10) . . ?
C2SA C1SA H1SB 113.6(10) . . ?
H1SA C1SA H1SB 105.8(10) . . ?
C2SA C1SA H1SC 112.8(10) . . ?
H1SA C1SA H1SC 105.0(10) . . ?
H1SB C1SA H1SC 105.2(10) . . ?
N1SA C2SA C1SA 175.5(6) . . ?
C2SB C1SB H1SD 108.5(10) . . ?
C2SB C1SB H1SE 108.5(10) . . ?
H1SD C1SB H1SE 111.3(10) . . ?
C2SB C1SB H1SF 107.4(10) . . ?
H1SD C1SB H1SF 110.4(10) . . ?
H1SE C1SB H1SF 110.7(10) . . ?
N1SB C2SB C1SB 178.2(6) . . ?

loop_
_geom_bond_atom_site_label_1
_geom_bond_atom_site_label_2
_geom_bond_distance
_geom_bond_site_symmetry_2
_geom_bond_publ_flag
C1A C3A 1.371(5) . ?
C1A C2A 1.396(4) . ?
C1A H1A 0.9500 . ?
C2A C4A 1.390(4) . ?
C2A H2A 0.9500 . ?
C3A C5A 1.395(4) . ?
C3A H3A 0.9500 . ?
C4A O6A 1.373(3) . ?
C4A C31A 1.392(4) . ?
C5A O7A 1.369(4) . ?
C5A C31A 1.391(4) . ?
O6A C8A 1.420(4) . ?
O7A C9A 1.425(3) . ?
C8A C10A 1.511(4) . ?
C8A H8A1 0.9900 . ?
C8A H8A2 0.9900 . ?
C9A C11A 1.508(4) . ?
C9A H9A1 0.9900 . ?
C9A H9A2 0.9900 . ?
C10A O12A 1.224(4) . ?
C10A N14A 1.336(4) . ?
C11A O13A 1.231(4) . ?
C11A N15A 1.331(4) . ?
N14A C16A 1.457(4) . ?
N14A H14A 0.98(4) . ?
N15A C17A 1.447(4) . ?
N15A H15A 0.85(4) . ?
C16A C18A 1.514(5) . ?
C16A H16A 0.9900 . ?
C16A H16B 0.9900 . ?
C17A C19A 1.521(4) . ?
C17A H17A 0.9900 . ?
C17A H17B 0.9900 . ?
C18A N20A 1.461(4) . ?
C18A H18A 0.9900 . ?
C18A H18B 0.9900 . ?
C19A N21A 1.460(4) . ?
C19A H19A 0.9900 . ?
C19A H19B 0.9900 . ?
N20A C22A 1.326(4) . ?
N20A H20A 0.85(4) . ?
N21A C23A 1.332(4) . ?
N21A H21A 0.95(4) . ?
C22A O24C 1.238(10) . ?
C22A O24A 1.268(10) . ?
C22A C26A 1.506(4) . ?
C23A O25A 1.234(3) . ?
C23A C27A 1.512(4) . ?
C26A N45A 1.340(4) . ?
C26A C28A 1.390(4) . ?
C27A N45A 1.337(4) . ?
C27A C29A 1.383(4) . ?
C28A C30A 1.376(4) . ?
C28A H28A 0.9500 . ?
C29A C30A 1.385(4) . ?
C29A H29A 0.9500 . ?
C30A H30A 0.9500 . ?
C31A N32A 1.420(4) . ?
N32A C33A 1.329(4) . ?
N32A H32A 0.88(4) . ?
C33A O34A 1.259(3) . ?
C33A C35A 1.498(4) . ?
C35A C36A 1.385(10) . ?
C35A C37A 1.389(9) . ?
C36A C38A 1.393(10) . ?
C36A H36A 0.9500 . ?
C37A C39A 1.399(10) . ?
C37A H37A 0.9500 . ?
C38A C40A 1.383(10) . ?
C38A H38A 0.9500 . ?
C39A C40A 1.382(10) . ?
C39A H39A 0.9500 . ?
C40A C41A 1.546(9) . ?
C41A C43A 1.501(9) . ?
C41A C44A 1.516(9) . ?
C41A C42A 1.551(9) . ?
C42A H42A 0.9800 . ?
C42A H42B 0.9800 . ?
C42A H42C 0.9800 . ?
C43A H43A 0.9800 . ?
C43A H43B 0.9800 . ?
C43A H43C 0.9800 . ?
C44A H44A 0.9800 . ?
C44A H44B 0.9800 . ?
C44A H44C 0.9800 . ?
C36C C38C 1.401(10) . ?
C36C H36C 0.9500 . ?
C37C C39C 1.389(10) . ?
C37C H37C 0.9500 . ?
C38C C40C 1.374(10) . ?
C38C H38C 0.9500 . ?
C39C C40C 1.388(10) . ?
C39C H39C 0.9500 . ?
C40C C41C 1.547(10) . ?
C41C C44C 1.489(9) . ?
C41C C43C 1.510(9) . ?
C41C C42C 1.562(10) . ?
C42C H42G 0.9800 . ?
C42C H42H 0.9800 . ?
C42C H42I 0.9800 . ?
C43C H43G 0.9800 . ?
C43C H43H 0.9800 . ?
C43C H43I 0.9800 . ?
C44C H44G 0.9800 . ?
C44C H44H 0.9800 . ?
C44C H44I 0.9800 . ?
C1B C2B 1.382(4) . ?
C1B C3B 1.393(4) . ?
C1B H1B 0.9500 . ?
C2B C4B 1.387(4) . ?
C2B H2B 0.9500 . ?
C3B C5B 1.384(4) . ?
C3B H3B 0.9500 . ?
C4B O6B 1.376(3) . ?
C4B C31B 1.395(4) . ?
C5B O7B 1.375(3) . ?
C5B C31B 1.396(4) . ?
O6B C8B 1.423(3) . ?
O7B C9B 1.428(3) . ?
C8B C10B 1.519(4) . ?
C8B H8B1 0.9900 . ?
C8B H8B2 0.9900 . ?
C9B C11B 1.505(4) . ?
C9B H9B1 0.9900 . ?
C9B H9B2 0.9900 . ?
C10B O12B 1.232(4) . ?
C10B N14B 1.339(4) . ?
C11B O13B 1.222(3) . ?
C11B N15B 1.344(4) . ?
N14B C16B 1.457(4) . ?
N14B H14B 0.89(4) . ?
N15B C17B 1.456(4) . ?
N15B H15B 0.85(4) . ?
C16B C18B 1.511(4) . ?
C16B H16C 0.9900 . ?
C16B H16D 0.9900 . ?
C17B C19B 1.522(4) . ?
C17B H17C 0.9900 . ?
C17B H17D 0.9900 . ?
C18B N20B 1.455(4) . ?
C18B H18C 0.9900 . ?
C18B H18D 0.9900 . ?
C19B N21B 1.456(4) . ?
C19B H19C 0.9900 . ?
C19B H19D 0.9900 . ?
N20B C22B 1.329(4) . ?
N20B H20B 0.89(4) . ?
N21B C23B 1.337(4) . ?
N21B H21B 0.88(4) . ?
C22B O24B 1.232(3) . ?
C22B C26B 1.506(4) . ?
C23B O25B 1.238(3) . ?
C23B C27B 1.501(4) . ?
C26B N45B 1.331(4) . ?
C26B C28B 1.388(4) . ?
C27B N45B 1.342(4) . ?
C27B C29B 1.387(4) . ?
C28B C30B 1.387(5) . ?
C28B H28B 0.9500 . ?
C29B C30B 1.387(5) . ?
C29B H29B 0.9500 . ?
C30B H30B 0.9500 . ?
C31B N32B 1.420(3) . ?
N32B C33B 1.333(3) . ?
N32B H32B 0.91(4) . ?
C33B O34B 1.257(3) . ?
C33B C35B 1.495(4) . ?
C35B C37B 1.384(4) . ?
C35B C36B 1.391(4) . ?
C36B C38B 1.376(4) . ?
C36B H36B 0.9500 . ?
C37B C39B 1.386(4) . ?
C37B H37B 0.9500 . ?
C38B C40B 1.394(4) . ?
C38B H38B 0.9500 . ?
C39B C40B 1.397(4) . ?
C39B H39B 0.9500 . ?
C40B C41B 1.535(4) . ?
C41B C44B 1.522(4) . ?
C41B C42B 1.540(4) . ?
C41B C43B 1.541(4) . ?
C42B H42D 0.9800 . ?
C42B H42E 0.9800 . ?
C42B H42F 0.9800 . ?
C43B H43D 0.9800 . ?
C43B H43E 0.9800 . ?
C43B H43F 0.9800 . ?
C44B H44D 0.9800 . ?
C44B H44E 0.9800 . ?
C44B H44F 0.9800 . ?
O1SA H1OA 0.92(5) . ?
O1SA H2OA 0.83(5) . ?
O1SB H1OB 0.89(5) . ?
O1SB H2OB 0.98(5) . ?
O1SC H1OC 0.92(5) . ?
O1SC H2OC 0.92(5) . ?
N1SA C2SA 1.142(7) . ?
C1SA C2SA 1.399(8) . ?
C1SA H1SA 1.004(10) . ?
C1SA H1SB 1.002(10) . ?
C1SA H1SC 1.012(10) . ?
N1SB C2SB 1.098(6) . ?
C1SB C2SB 1.509(7) . ?
C1SB H1SD 0.970(9) . ?
C1SB H1SE 0.967(9) . ?
C1SB H1SF 0.978(9) . ?

loop_
_geom_torsion_atom_site_label_1
_geom_torsion_atom_site_label_2
_geom_torsion_atom_site_label_3
_geom_torsion_atom_site_label_4
_geom_torsion
_geom_torsion_site_symmetry_1
_geom_torsion_site_symmetry_2
_geom_torsion_site_symmetry_3
_geom_torsion_site_symmetry_4
_geom_torsion_publ_flag
C3A C1A C2A C4A 1.8(5) . . . . ?
C2A C1A C3A C5A 0.2(5) . . . . ?
C1A C2A C4A O6A 177.6(3) . . . . ?
C1A C2A C4A C31A -1.2(4) . . . . ?
C1A C3A C5A O7A 176.7(3) . . . . ?
C1A C3A C5A C31A -2.8(4) . . . . ?
C2A C4A O6A C8A 14.5(4) . . . . ?
C31A C4A O6A C8A -166.7(2) . . . . ?
C31A C5A O7A C9A -172.3(2) . . . . ?
C3A C5A O7A C9A 8.2(4) . . . . ?
C4A O6A C8A C10A -91.7(3) . . . . ?
C5A O7A C9A C11A 78.5(4) . . . . ?
O6A C8A C10A O12A -176.4(3) . . . . ?
O6A C8A C10A N14A 2.5(4) . . . . ?
O7A C9A C11A O13A -169.8(3) . . . . ?
O7A C9A C11A N15A 11.1(4) . . . . ?
O12A C10A N14A C16A -8.2(5) . . . . ?
C8A C10A N14A C16A 173.0(3) . . . . ?
O13A C11A N15A C17A 0.5(5) . . . . ?
C9A C11A N15A C17A 179.5(3) . . . . ?
C10A N14A C16A C18A -72.4(3) . . . . ?
C11A N15A C17A C19A 132.5(3) . . . . ?
N14A C16A C18A N20A -57.3(3) . . . . ?
N15A C17A C19A N21A -51.4(3) . . . . ?
C16A C18A N20A C22A 157.5(3) . . . . ?
C17A C19A N21A C23A -63.6(4) . . . . ?
C18A N20A C22A O24C 14.5(8) . . . . ?
C18A N20A C22A O24A -17.8(8) . . . . ?
C18A N20A C22A C26A 175.7(3) . . . . ?
C19A N21A C23A O25A 2.1(4) . . . . ?
C19A N21A C23A C27A -176.6(2) . . . . ?
O24C C22A C26A N45A 162.6(7) . . . . ?
O24A C22A C26A N45A -165.8(6) . . . . ?
N20A C22A C26A N45A 0.9(4) . . . . ?
O24C C22A C26A C28A -13.7(8) . . . . ?
O24A C22A C26A C28A 17.8(7) . . . . ?
N20A C22A C26A C28A -175.4(3) . . . . ?
O25A C23A C27A N45A -169.7(3) . . . . ?
N21A C23A C27A N45A 9.1(4) . . . . ?
O25A C23A C27A C29A 8.4(4) . . . . ?
N21A C23A C27A C29A -172.8(3) . . . . ?
N45A C26A C28A C30A -1.2(5) . . . . ?
C22A C26A C28A C30A 174.9(3) . . . . ?
N45A C27A C29A C30A 0.1(4) . . . . ?
C23A C27A C29A C30A -177.9(3) . . . . ?
C26A C28A C30A C29A 0.5(5) . . . . ?
C27A C29A C30A C28A 0.0(5) . . . . ?
O7A C5A C31A C4A -176.2(2) . . . . ?
C3A C5A C31A C4A 3.3(4) . . . . ?
O7A C5A C31A N32A 3.8(4) . . . . ?
C3A C5A C31A N32A -176.7(3) . . . . ?
O6A C4A C31A C5A 179.8(2) . . . . ?
C2A C4A C31A C5A -1.3(4) . . . . ?
O6A C4A C31A N32A -0.2(4) . . . . ?
C2A C4A C31A N32A 178.7(3) . . . . ?
C5A C31A N32A C33A 70.0(3) . . . . ?
C4A C31A N32A C33A -110.0(3) . . . . ?
C31A N32A C33A O34A -0.8(4) . . . . ?
C31A N32A C33A C35A 178.3(2) . . . . ?
O34A C33A C35A C36A 134.5(7) . . . . ?
N32A C33A C35A C36A -44.6(8) . . . . ?
O34A C33A C35A C37A -48.0(8) . . . . ?
N32A C33A C35A C37A 132.9(8) . . . . ?
C37A C35A C36A C38A -0.1(5) . . . . ?
C33A C35A C36A C38A 177.3(3) . . . . ?
C36A C35A C37A C39A 1.0(10) . . . . ?
C33A C35A C37A C39A -176.6(7) . . . . ?
C35A C36A C38A C40A 0.1(5) . . . . ?
C35A C37A C39A C40A -1.9(14) . . . . ?
C37A C39A C40A C38A 1.8(13) . . . . ?
C37A C39A C40A C41A -179.8(8) . . . . ?
C36A C38A C40A C39A -0.9(10) . . . . ?
C36A C38A C40A C41A -179.4(5) . . . . ?
C39A C40A C41A C43A -70.3(11) . . . . ?
C38A C40A C41A C43A 108.2(10) . . . . ?
C39A C40A C41A C44A 45.6(12) . . . . ?
C38A C40A C41A C44A -136.0(10) . . . . ?
C39A C40A C41A C42A 169.3(10) . . . . ?
C38A C40A C41A C42A -12.3(12) . . . . ?
C36C C38C C40C C39C -1.4(10) . . . . ?
C36C C38C C40C C41C -178.3(5) . . . . ?
C37C C39C C40C C38C 1.8(14) . . . . ?
C37C C39C C40C C41C 178.6(9) . . . . ?
C38C C40C C41C C44C -156.0(10) . . . . ?
C39C C40C C41C C44C 27.3(13) . . . . ?
C38C C40C C41C C43C 78.2(11) . . . . ?
C39C C40C C41C C43C -98.4(11) . . . . ?
C38C C40C C41C C42C -38.2(12) . . . . ?
C39C C40C C41C C42C 145.1(11) . . . . ?
C29A C27A N45A C26A -0.7(4) . . . . ?
C23A C27A N45A C26A 177.3(2) . . . . ?
C28A C26A N45A C27A 1.2(4) . . . . ?
C22A C26A N45A C27A -175.0(3) . . . . ?
C3B C1B C2B C4B 0.9(4) . . . . ?
C2B C1B C3B C5B 0.9(4) . . . . ?
C1B C2B C4B O6B 177.7(2) . . . . ?
C1B C2B C4B C31B -0.5(4) . . . . ?
C1B C3B C5B O7B 176.4(3) . . . . ?
C1B C3B C5B C31B -3.1(4) . . . . ?
C2B C4B O6B C8B 8.9(4) . . . . ?
C31B C4B O6B C8B -172.8(2) . . . . ?
C3B C5B O7B C9B 3.9(4) . . . . ?
C31B C5B O7B C9B -176.5(2) . . . . ?
C4B O6B C8B C10B -90.8(3) . . . . ?
C5B O7B C9B C11B 86.3(3) . . . . ?
O6B C8B C10B O12B -173.9(2) . . . . ?
O6B C8B C10B N14B 5.6(4) . . . . ?
O7B C9B C11B O13B -176.3(3) . . . . ?
O7B C9B C11B N15B 5.7(4) . . . . ?
O12B C10B N14B C16B -5.7(4) . . . . ?
C8B C10B N14B C16B 174.9(3) . . . . ?
O13B C11B N15B C17B 5.6(5) . . . . ?
C9B C11B N15B C17B -176.6(3) . . . . ?
C10B N14B C16B C18B -75.8(3) . . . . ?
C11B N15B C17B C19B 133.7(3) . . . . ?
N14B C16B C18B N20B -56.4(3) . . . . ?
N15B C17B C19B N21B -50.2(3) . . . . ?
C16B C18B N20B C22B 132.0(3) . . . . ?
C17B C19B N21B C23B -63.7(4) . . . . ?
C18B N20B C22B O24B -1.4(5) . . . . ?
C18B N20B C22B C26B 175.4(3) . . . . ?
C19B N21B C23B O25B 2.7(4) . . . . ?
C19B N21B C23B C27B -178.5(2) . . . . ?
O24B C22B C26B N45B -168.7(3) . . . . ?
N20B C22B C26B N45B 14.4(4) . . . . ?
O24B C22B C26B C28B 12.0(4) . . . . ?
N20B C22B C26B C28B -164.9(3) . . . . ?
O25B C23B C27B N45B -171.0(3) . . . . ?
N21B C23B C27B N45B 10.0(4) . . . . ?
O25B C23B C27B C29B 9.0(4) . . . . ?
N21B C23B C27B C29B -169.9(3) . . . . ?
N45B C26B C28B C30B -3.3(4) . . . . ?
C22B C26B C28B C30B 176.0(3) . . . . ?
N45B C27B C29B C30B -3.1(4) . . . . ?
C23B C27B C29B C30B 176.9(3) . . . . ?
C26B C28B C30B C29B 2.4(5) . . . . ?
C27B C29B C30B C28B 0.6(5) . . . . ?
O6B C4B C31B C5B 179.9(2) . . . . ?
C2B C4B C31B C5B -1.7(4) . . . . ?
O6B C4B C31B N32B 0.9(4) . . . . ?
C2B C4B C31B N32B 179.3(2) . . . . ?
O7B C5B C31B C4B -176.1(2) . . . . ?
C3B C5B C31B C4B 3.6(4) . . . . ?
O7B C5B C31B N32B 2.9(4) . . . . ?
C3B C5B C31B N32B -177.5(2) . . . . ?
C4B C31B N32B C33B -112.1(3) . . . . ?
C5B C31B N32B C33B 68.9(3) . . . . ?
C31B N32B C33B O34B -5.6(4) . . . . ?
C31B N32B C33B C35B 172.6(2) . . . . ?
O34B C33B C35B C37B -40.8(4) . . . . ?
N32B C33B C35B C37B 140.9(3) . . . . ?
O34B C33B C35B C36B 137.3(3) . . . . ?
N32B C33B C35B C36B -40.9(3) . . . . ?
C37B C35B C36B C38B -0.2(4) . . . . ?
C33B C35B C36B C38B -178.4(2) . . . . ?
C36B C35B C37B C39B 2.1(4) . . . . ?
C33B C35B C37B C39B -179.7(2) . . . . ?
C35B C36B C38B C40B -2.0(4) . . . . ?
C35B C37B C39B C40B -2.0(4) . . . . ?
C36B C38B C40B C39B 2.1(4) . . . . ?
C36B C38B C40B C41B -174.5(3) . . . . ?
C37B C39B C40B C38B -0.1(4) . . . . ?
C37B C39B C40B C41B 176.5(3) . . . . ?
C38B C40B C41B C44B -167.5(3) . . . . ?
C39B C40B C41B C44B 16.1(4) . . . . ?
C38B C40B C41B C42B -46.1(3) . . . . ?
C39B C40B C41B C42B 137.5(3) . . . . ?
C38B C40B C41B C43B 72.6(3) . . . . ?
C39B C40B C41B C43B -103.9(3) . . . . ?
C28B C26B N45B C27B 1.0(4) . . . . ?
C22B C26B N45B C27B -178.3(2) . . . . ?
C29B C27B N45B C26B 2.3(4) . . . . ?
C23B C27B N45B C26B -177.7(2) . . . . ?
